data_8101723
loop_
_publ_author_name
'B. Miller'
'M. R\"uth'
'K. Polborn'
'W. Steglich'
'W. Beck'

_publ_section_title
;
Crystal structure of dichlorotriethylphosphine{12- (3,4-dimethoxyphenyl)-
4,5-dimethoxy-11,14-diaza-tricyclo[7.4.1.0^2,7^]tetradeca-2(7),3,5-
trien-10-one}palladium(II) methanol solvate, PdCl~2~[P(C~2~H~5~)~3~]
(C~22~H~26~N~2~O~5~) &#x00B7; CH~3~OH
;
_journal_issue 2
_journal_name_full 'Zeitschrift f\"ur Kristallographie - New Crystal Structures'
_journal_page_first 145
_journal_page_last 146
_journal_volume 220
_journal_year 2005
_chemical_formula_sum 'C29 H45 Cl2 N2 O6 P Pd'
_chemical_formula_weight 725.94
_chemical_name_systematic
; 
dichloro-triethylphosphine-12-(3,4-dimethoxyphenyl)-4,5-dimethoxy-
11,13-diaza-tricyclo[7.3.1.0^2,7^]trideca-2(7),3,5-trien-10-one-
palladium(II)
;
_space_group_IT_number 2
_symmetry_cell_setting triclinic
_symmetry_space_group_name_Hall '-P 1'
_symmetry_space_group_name_H-M 'P -1'
_atom_sites_solution_hydrogens geom
_atom_sites_solution_primary direct
_atom_sites_solution_secondary difmap
_cell_angle_alpha 83.99(2)
_cell_angle_beta 76.596(13)
_cell_angle_gamma 86.558(12)
_cell_formula_units_Z 2
_cell_length_a 8.4763(7)
_cell_length_b 13.135(2)
_cell_length_c 15.418(3)
_cell_measurement_reflns_used 25
_cell_measurement_temperature 293(2)
_cell_measurement_theta_max 18
_cell_measurement_theta_min 9
_cell_volume 1659.5(4)
_computing_cell_refinement 'CAD4 (Nonius, 1977)'
_computing_data_collection 'CAD4 (Nonius, 1977)'
_computing_data_reduction 'process MOLEN (Fair, 1990)'
_computing_molecular_graphics 'ZORTEP (Zsolnai, 1994)'
_computing_publication_material 'SHELXL-93 (Sheldrick, 1993)'
_computing_structure_refinement 'SHELXL-93 (Sheldrick, 1993)'
_computing_structure_solution 'SHELXS-86 (Sheldrick, 1990)'
_diffrn_ambient_temperature 293(2)
_diffrn_measurement_device 'Enraf-Nonius CAD4'
_diffrn_measurement_method omega-2theta
_diffrn_radiation_monochromator graphite
_diffrn_radiation_source 'fine-focus sealed tube'
_diffrn_radiation_type MoK\a
_diffrn_radiation_wavelength 0.71073
_diffrn_reflns_av_R_equivalents 0.0234
_diffrn_reflns_av_sigmaI/netI 0.0258
_diffrn_reflns_limit_h_max 0
_diffrn_reflns_limit_h_min -9
_diffrn_reflns_limit_k_max 14
_diffrn_reflns_limit_k_min -15
_diffrn_reflns_limit_l_max 17
_diffrn_reflns_limit_l_min -17
_diffrn_reflns_number 5576
_diffrn_reflns_theta_max 23.97
_diffrn_reflns_theta_min 2.47
_diffrn_standards_decay_% -2.2
_diffrn_standards_interval_time 7200
_diffrn_standards_number 3
_exptl_absorpt_coefficient_mu 0.810
_exptl_absorpt_correction_T_max 0.9991
_exptl_absorpt_correction_T_min 0.8807
_exptl_absorpt_correction_type empirical
_exptl_crystal_colour pale_yellow
_exptl_crystal_density_diffrn 1.453
_exptl_crystal_description bloc
_exptl_crystal_F_000 752
_exptl_crystal_size_max .27
_exptl_crystal_size_mid .23
_exptl_crystal_size_min .17
_refine_diff_density_max 0.338
_refine_diff_density_min -0.644
_refine_diff_density_rms 0.062
_refine_ls_extinction_method none
_refine_ls_goodness_of_fit_all 1.044
_refine_ls_goodness_of_fit_obs 1.054
_refine_ls_hydrogen_treatment riding
_refine_ls_matrix_type full
_refine_ls_number_parameters 370
_refine_ls_number_reflns 5180
_refine_ls_number_restraints 0
_refine_ls_restrained_S_all 1.044
_refine_ls_restrained_S_obs 1.054
_refine_ls_R_factor_all 0.0430
_refine_ls_R_factor_obs 0.0336
_refine_ls_shift/esd_max -0.023
_refine_ls_shift/esd_mean 0.001
_refine_ls_structure_factor_coef Fsqd
_refine_ls_weighting_details 'w=1/[\s^2^(Fo^2^)+(0.0392P)^2^+1.8586P] where P=(Fo^2^+2Fc^2^)/3'
_refine_ls_weighting_scheme calc
_refine_ls_wR_factor_all 0.0865
_refine_ls_wR_factor_obs 0.0803
_reflns_number_observed 4431
_reflns_number_total 5180
_reflns_observed_criterion >2sigma(I)
_cod_data_source_file 1267-1462.cff
_cod_data_source_block miller4
_cod_depositor_comments
;
The following automatic conversions were performed:

'_refine_ls_weighting_scheme' value 'calc
w=1/[\s^2^(Fo^2^)+(0.0392P)^2^+1.8586P] where P=(Fo^2^+2Fc^2^)/3' was
changed to 'calc'. New tag '_refine_ls_weighting_details' was
created. The value of the new tag was set to
'w=1/[\s^2^(Fo^2^)+(0.0392P)^2^+1.8586P] where P=(Fo^2^+2Fc^2^)/3'.

Automatic conversion script
Id: cif_fix_values 3143 2015-03-26 13:38:13Z robertas 
;
_cod_original_cell_volume 1659.5(5)
_cod_original_sg_symbol_H-M P-1
_cod_database_code 8101723

loop_
_symmetry_equiv_pos_as_xyz
'x, y, z'
'-x, -y, -z'

loop_
_atom_site_label
_atom_site_type_symbol
_atom_site_fract_x
_atom_site_fract_y
_atom_site_fract_z
_atom_site_U_iso_or_equiv
_atom_site_adp_type
_atom_site_occupancy
_atom_site_symmetry_multiplicity
_atom_site_Wyckoff_symbol
_atom_site_calc_flag
_atom_site_refinement_flags
_atom_site_disorder_group
Pd1 Pd 0.76819(3) 0.68125(2) 0.70068(2) 0.03587(10) Uani 1 2 i d . .
Cl1 Cl 0.61649(15) 0.76946(8) 0.60952(9) 0.0677(3) Uani 1 2 i d . .
Cl2 Cl 0.91844(11) 0.60066(7) 0.79671(7) 0.0474(2) Uani 1 2 i d . .
P1 P 0.88921(11) 0.82293(7) 0.71577(7) 0.0431(2) Uani 1 2 i d . .
O1 O 0.2805(3) 0.5330(3) 0.6258(2) 0.0598(8) Uani 1 2 i d . .
O2 O 0.4623(3) 0.0649(2) 0.7066(2) 0.0552(7) Uani 1 2 i d . .
O3 O 0.5555(4) 0.0878(2) 0.8528(2) 0.0603(8) Uani 1 2 i d . .
O4 O 0.1151(3) 0.8899(2) 0.9613(2) 0.0506(7) Uani 1 2 i d . .
O5 O -0.0331(4) 0.7773(2) 1.0987(2) 0.0617(8) Uani 1 2 i d . .
O6 O -0.0047(4) 0.4436(3) 0.6230(3) 0.0936(13) Uani 1 2 i d . .
H6 H 0.0687 0.4817 0.6224 0.112 Uiso 1 2 i calc R .
N1 N 0.6737(3) 0.5320(2) 0.6874(2) 0.0330(6) Uani 1 2 i d . .
H1 H 0.7635 0.5019 0.6538 0.040 Uiso 1 2 i calc R .
N2 N 0.3225(3) 0.5662(2) 0.7572(2) 0.0399(7) Uani 1 2 i d . .
H2 H 0.2190 0.5654 0.7772 0.048 Uiso 1 2 i calc R .
C1 C 0.6402(4) 0.4572(2) 0.7682(2) 0.0337(7) Uani 1 2 i d . .
H1A H 0.7432 0.4449 0.7869 0.040 Uiso 1 2 i calc R .
C2 C 0.5197(4) 0.5020(3) 0.8475(2) 0.0381(8) Uani 1 2 i d . .
H2A H 0.4491 0.4483 0.8797 0.046 Uiso 1 2 i calc R .
H2B H 0.5805 0.5232 0.8883 0.046 Uiso 1 2 i calc R .
C3 C 0.4151(4) 0.5927(3) 0.8211(2) 0.0354(7) Uani 1 2 i d . .
H3 H 0.4881 0.6471 0.7908 0.042 Uiso 1 2 i calc R .
C4 C 0.3756(4) 0.5435(3) 0.6731(2) 0.0385(8) Uani 1 2 i d . .
C5 C 0.5557(4) 0.5274(3) 0.6300(2) 0.0360(8) Uani 1 2 i d . .
H5 H 0.5835 0.5803 0.5798 0.043 Uiso 1 2 i calc R .
C6 C 0.5775(5) 0.4242(3) 0.5911(2) 0.0435(8) Uani 1 2 i d . .
H6A H 0.4961 0.4187 0.5570 0.052 Uiso 1 2 i calc R .
H6B H 0.6836 0.4191 0.5509 0.052 Uiso 1 2 i calc R .
C7 C 0.5615(4) 0.3381(3) 0.6652(2) 0.0368(8) Uani 1 2 i d . .
C8 C 0.5157(4) 0.2419(3) 0.6506(2) 0.0412(8) Uani 1 2 i d . .
H8 H 0.4893 0.2329 0.5967 0.049 Uiso 1 2 i calc R .
C9 C 0.5092(4) 0.1611(3) 0.7146(3) 0.0425(8) Uani 1 2 i d . .
C10 C 0.5523(4) 0.1743(3) 0.7948(2) 0.0426(8) Uani 1 2 i d . .
C11 C 0.5915(4) 0.2701(3) 0.8105(2) 0.0396(8) Uani 1 2 i d . .
H11 H 0.6164 0.2793 0.8648 0.048 Uiso 1 2 i calc R .
C12 C 0.5946(4) 0.3535(3) 0.7460(2) 0.0345(7) Uani 1 2 i d . .
C13 C 0.4310(6) 0.0465(3) 0.6233(3) 0.0684(13) Uani 1 2 i d . .
H13A H 0.4065 -0.0242 0.6248(8) 0.082 Uiso 1 2 i calc R .
H13B H 0.5250 0.0620 0.5764 0.082 Uiso 1 2 i calc R .
H13C H 0.3403 0.0892 0.6125 0.082 Uiso 1 2 i calc R .
C14 C 0.6445(6) 0.0937(3) 0.9194(3) 0.0626(12) Uani 1 2 i d . .
H14A H 0.5916 0.1426 0.9598 0.075 Uiso 1 2 i calc R .
H14B H 0.7524 0.1148 0.8914 0.075 Uiso 1 2 i calc R .
H14C H 0.6499 0.0277 0.9520 0.075 Uiso 1 2 i calc R .
C15 C 0.2964(4) 0.6368(3) 0.8992(2) 0.0358(8) Uani 1 2 i d . .
C16 C 0.2657(4) 0.7427(3) 0.8944(2) 0.0377(8) Uani 1 2 i d . .
H16 H 0.3213 0.7837 0.8453 0.045 Uiso 1 2 i calc R .
C17 C 0.1551(4) 0.7876(3) 0.9607(2) 0.0392(8) Uani 1 2 i d . .
C18 C 0.0726(4) 0.7256(3) 1.0354(2) 0.0432(9) Uani 1 2 i d . .
C19 C 0.1019(5) 0.6219(3) 1.0405(3) 0.0480(9) Uani 1 2 i d . .
H19 H 0.0468 0.5808 1.0896 0.058 Uiso 1 2 i calc R .
C20 C 0.2144(4) 0.5777(3) 0.9723(2) 0.0447(9) Uani 1 2 i d . .
H20 H 0.2339 0.5071 0.9765 0.054 Uiso 1 2 i calc R .
C21 C 0.2012(5) 0.9578(3) 0.8905(3) 0.0555(10) Uani 1 2 i d . .
H21A H 0.1629 1.0270 0.8998 0.067 Uiso 1 2 i calc R .
H21B H 0.1837 0.9409 0.8345 0.067 Uiso 1 2 i calc R .
H21C H 0.3150 0.9514 0.8895 0.067 Uiso 1 2 i calc R .
C22 C -0.1129(7) 0.7193(4) 1.1774(3) 0.096(2) Uani 1 2 i d . .
H22A H -0.1796 0.7642 1.2174 0.116 Uiso 1 2 i calc R .
H22B H -0.0338 0.6837 1.2062 0.116 Uiso 1 2 i calc R .
H22C H -0.1796 0.6705 1.1622 0.116 Uiso 1 2 i calc R .
C23 C 0.8621(5) 0.8427(3) 0.8330(3) 0.0605(11) Uani 1 2 i d . .
H23A H 0.9391 0.7979 0.8579 0.073 Uiso 1 2 i calc R .
H23B H 0.8880 0.9127 0.8372 0.073 Uiso 1 2 i calc R .
C24 C 0.6941(6) 0.8235(4) 0.8894(4) 0.084(2) Uani 1 2 i d . .
H24A H 0.6688 0.7534 0.8881 0.100 Uiso 1 2 i calc R .
H24B H 0.6167 0.8680 0.8661 0.100 Uiso 1 2 i calc R .
H24C H 0.6897 0.8366 0.9500 0.100 Uiso 1 2 i calc R .
C25 C 0.8234(6) 0.9425(3) 0.6623(4) 0.0671(13) Uani 1 2 i d . .
H25A H 0.8292 0.9335 0.6000 0.080 Uiso 1 2 i calc R .
H25B H 0.7105 0.9566 0.6903 0.080 Uiso 1 2 i calc R .
C26 C 0.9196(7) 1.0363(3) 0.6657(4) 0.085(2) Uani 1 2 i d . .
H26A H 1.0258 1.0303 0.6273 0.102 Uiso 1 2 i calc R .
H26B H 0.9294 1.0404 0.7260 0.102 Uiso 1 2 i calc R .
H26C H 0.8641 1.0971 0.6460 0.102 Uiso 1 2 i calc R .
C27 C 1.1067(4) 0.8120(3) 0.6726(3) 0.0525(10) Uani 1 2 i d . .
H27A H 1.1547 0.8734 0.6833 0.063 Uiso 1 2 i calc R .
H27B H 1.1497 0.7545 0.7059 0.063 Uiso 1 2 i calc R .
C28 C 1.1583(6) 0.7978(5) 0.5753(4) 0.090(2) Uani 1 2 i d . .
H28A H 1.1200 0.8555 0.5413 0.108 Uiso 1 2 i calc R .
H28B H 1.1135 0.7365 0.5638 0.108 Uiso 1 2 i calc R .
H28C H 1.2746 0.7922 0.5581 0.108 Uiso 1 2 i calc R .
C29 C 0.0572(7) 0.3614(5) 0.5753(4) 0.103(2) Uani 1 2 i d . .
H29A H 0.0732 0.3819 0.5123 0.124 Uiso 1 2 i calc R .
H29B H -0.0176 0.3068 0.5915 0.124 Uiso 1 2 i calc R .
H29C H 0.1591 0.3381 0.5888 0.124 Uiso 1 2 i calc R .

loop_
_atom_site_aniso_label
_atom_site_aniso_U_11
_atom_site_aniso_U_22
_atom_site_aniso_U_33
_atom_site_aniso_U_23
_atom_site_aniso_U_13
_atom_site_aniso_U_12
Pd1 0.03034(15) 0.0339(2) 0.0454(2) -0.00197(11) -0.01365(11) -0.00059(10)
Cl1 0.0807(8) 0.0445(6) 0.0944(8) 0.0031(5) -0.0582(7) -0.0008(5)
Cl2 0.0405(5) 0.0449(5) 0.0621(6) 0.0036(4) -0.0254(4) -0.0038(4)
P1 0.0352(5) 0.0372(5) 0.0590(6) -0.0029(4) -0.0150(4) -0.0033(4)
O1 0.0398(15) 0.101(2) 0.046(2) -0.0156(15) -0.0194(13) -0.0061(15)
O2 0.067(2) 0.0381(15) 0.067(2) -0.0134(13) -0.0212(15) -0.0107(13)
O3 0.081(2) 0.0387(15) 0.069(2) 0.0072(13) -0.036(2) -0.0157(14)
O4 0.061(2) 0.0356(14) 0.053(2) -0.0073(12) -0.0074(13) 0.0030(12)
O5 0.063(2) 0.060(2) 0.050(2) -0.0081(14) 0.0100(14) 0.0134(14)
O6 0.042(2) 0.106(3) 0.142(3) -0.075(3) -0.013(2) 0.003(2)
N1 0.0261(14) 0.037(2) 0.0366(15) -0.0058(12) -0.0073(11) -0.0011(11)
N2 0.0285(15) 0.055(2) 0.038(2) -0.0075(14) -0.0117(12) 0.0019(13)
C1 0.030(2) 0.034(2) 0.040(2) -0.0043(14) -0.0128(14) 0.0008(14)
C2 0.039(2) 0.039(2) 0.039(2) -0.0068(15) -0.014(2) 0.0034(15)
C3 0.032(2) 0.037(2) 0.038(2) -0.0035(15) -0.0104(15) -0.0021(14)
C4 0.037(2) 0.043(2) 0.038(2) -0.001(2) -0.014(2) -0.006(2)
C5 0.038(2) 0.040(2) 0.032(2) -0.0021(14) -0.0118(15) -0.0032(15)
C6 0.050(2) 0.044(2) 0.038(2) -0.008(2) -0.013(2) -0.002(2)
C7 0.035(2) 0.037(2) 0.039(2) -0.0091(15) -0.0091(15) -0.0007(15)
C8 0.039(2) 0.047(2) 0.042(2) -0.015(2) -0.011(2) -0.002(2)
C9 0.038(2) 0.036(2) 0.056(2) -0.011(2) -0.012(2) -0.002(2)
C10 0.042(2) 0.037(2) 0.049(2) -0.001(2) -0.012(2) -0.004(2)
C11 0.041(2) 0.040(2) 0.041(2) -0.004(2) -0.015(2) -0.001(2)
C12 0.028(2) 0.035(2) 0.040(2) -0.0053(15) -0.0068(14) -0.0014(14)
C13 0.084(3) 0.050(3) 0.086(3) -0.020(2) -0.040(3) -0.012(2)
C14 0.096(4) 0.044(2) 0.052(2) 0.003(2) -0.027(2) -0.007(2)
C15 0.032(2) 0.041(2) 0.037(2) -0.0047(15) -0.0115(15) -0.0007(14)
C16 0.040(2) 0.041(2) 0.032(2) -0.0015(15) -0.0088(15) -0.005(2)
C17 0.042(2) 0.037(2) 0.041(2) -0.009(2) -0.013(2) 0.001(2)
C18 0.038(2) 0.049(2) 0.039(2) -0.005(2) -0.005(2) 0.004(2)
C19 0.046(2) 0.045(2) 0.045(2) 0.006(2) -0.001(2) 0.000(2)
C20 0.047(2) 0.034(2) 0.052(2) -0.001(2) -0.012(2) 0.004(2)
C21 0.066(3) 0.038(2) 0.063(3) 0.001(2) -0.018(2) -0.002(2)
C22 0.089(4) 0.099(4) 0.068(3) 0.009(3) 0.033(3) 0.029(3)
C23 0.059(3) 0.054(3) 0.072(3) -0.019(2) -0.015(2) -0.007(2)
C24 0.076(3) 0.079(4) 0.087(4) -0.030(3) 0.010(3) -0.013(3)
C25 0.060(3) 0.041(2) 0.106(4) 0.007(2) -0.037(3) 0.001(2)
C26 0.085(4) 0.046(3) 0.130(5) 0.008(3) -0.040(3) -0.011(2)
C27 0.036(2) 0.046(2) 0.075(3) 0.001(2) -0.013(2) -0.005(2)
C28 0.066(3) 0.119(5) 0.082(4) -0.020(3) -0.004(3) -0.006(3)
C29 0.082(4) 0.117(5) 0.119(5) -0.060(4) -0.020(4) 0.007(4)

loop_
_atom_type_symbol
_atom_type_description
_atom_type_scat_dispersion_real
_atom_type_scat_dispersion_imag
_atom_type_scat_source
C C 0.0033 0.0016 'International Tables Vol C Tables 4.2.6.8 and 6.1.1.4'
H H 0.0000 0.0000 'International Tables Vol C Tables 4.2.6.8 and 6.1.1.4'
Pd Pd -0.9988 1.0072 'International Tables Vol C Tables 4.2.6.8 and 6.1.1.4'
Cl Cl 0.1484 0.1585 'International Tables Vol C Tables 4.2.6.8 and 6.1.1.4'
P P 0.1023 0.0942 'International Tables Vol C Tables 4.2.6.8 and 6.1.1.4'
O O 0.0106 0.0060 'International Tables Vol C Tables 4.2.6.8 and 6.1.1.4'
N N 0.0061 0.0033 'International Tables Vol C Tables 4.2.6.8 and 6.1.1.4'

loop_
_geom_angle_atom_site_label_1
_geom_angle_atom_site_label_2
_geom_angle_atom_site_label_3
_geom_angle
_geom_angle_site_symmetry_1
_geom_angle_site_symmetry_3
_geom_angle_publ_flag
N1 Pd1 P1 173.68(7) . . ?
N1 Pd1 Cl1 93.06(7) . . ?
P1 Pd1 Cl1 92.36(4) . . ?
N1 Pd1 Cl2 89.60(7) . . ?
P1 Pd1 Cl2 85.08(4) . . ?
Cl1 Pd1 Cl2 176.78(4) . . ?
C27 P1 C23 105.4(2) . . ?
C27 P1 C25 105.7(2) . . ?
C23 P1 C25 105.9(2) . . ?
C27 P1 Pd1 111.34(14) . . ?
C23 P1 Pd1 110.73(14) . . ?
C25 P1 Pd1 117.0(2) . . ?
C9 O2 C13 117.3(3) . . ?
C10 O3 C14 115.7(3) . . ?
C17 O4 C21 118.1(3) . . ?
C18 O5 C22 117.3(3) . . ?
C5 N1 C1 112.4(2) . . ?
C5 N1 Pd1 119.5(2) . . ?
C1 N1 Pd1 117.7(2) . . ?
C4 N2 C3 129.4(3) . . ?
N1 C1 C12 111.5(3) . . ?
N1 C1 C2 112.1(3) . . ?
C12 C1 C2 114.5(3) . . ?
C3 C2 C1 114.5(3) . . ?
N2 C3 C2 111.4(3) . . ?
N2 C3 C15 108.2(3) . . ?
C2 C3 C15 114.6(3) . . ?
O1 C4 N2 121.1(3) . . ?
O1 C4 C5 116.1(3) . . ?
N2 C4 C5 122.8(3) . . ?
N1 C5 C6 109.1(3) . . ?
N1 C5 C4 117.6(3) . . ?
C6 C5 C4 107.7(3) . . ?
C7 C6 C5 110.3(3) . . ?
C12 C7 C8 120.1(3) . . ?
C12 C7 C6 120.3(3) . . ?
C8 C7 C6 119.6(3) . . ?
C9 C8 C7 120.8(3) . . ?
C8 C9 O2 124.6(3) . . ?
C8 C9 C10 119.5(3) . . ?
O2 C9 C10 115.9(3) . . ?
O3 C10 C11 124.3(3) . . ?
O3 C10 C9 116.1(3) . . ?
C11 C10 C9 119.6(3) . . ?
C10 C11 C12 121.0(3) . . ?
C7 C12 C11 118.8(3) . . ?
C7 C12 C1 123.3(3) . . ?
C11 C12 C1 117.8(3) . . ?
C20 C15 C16 118.6(3) . . ?
C20 C15 C3 123.2(3) . . ?
C16 C15 C3 118.1(3) . . ?
C17 C16 C15 121.4(3) . . ?
O4 C17 C16 125.6(3) . . ?
O4 C17 C18 115.2(3) . . ?
C16 C17 C18 119.1(3) . . ?
C19 C18 O5 125.2(3) . . ?
C19 C18 C17 119.8(3) . . ?
O5 C18 C17 114.9(3) . . ?
C18 C19 C20 120.2(3) . . ?
C15 C20 C19 120.9(3) . . ?
C24 C23 P1 114.8(3) . . ?
C26 C25 P1 115.9(3) . . ?
C28 C27 P1 114.8(3) . . ?

loop_
_geom_bond_atom_site_label_1
_geom_bond_atom_site_label_2
_geom_bond_distance
_geom_bond_site_symmetry_2
_geom_bond_publ_flag
Pd1 N1 2.208(3) . ?
Pd1 P1 2.2361(10) . ?
Pd1 Cl1 2.2998(11) . ?
Pd1 Cl2 2.3062(10) . ?
P1 C27 1.812(4) . ?
P1 C23 1.813(4) . ?
P1 C25 1.816(4) . ?
O1 C4 1.229(4) . ?
O2 C9 1.373(4) . ?
O2 C13 1.417(5) . ?
O3 C10 1.373(4) . ?
O3 C14 1.419(5) . ?
O4 C17 1.366(4) . ?
O4 C21 1.422(5) . ?
O5 C18 1.371(4) . ?
O5 C22 1.414(5) . ?
O6 C29 1.379(6) . ?
N1 C5 1.489(4) . ?
N1 C1 1.488(4) . ?
N2 C4 1.329(4) . ?
N2 C3 1.473(4) . ?
C1 C12 1.532(4) . ?
C1 C2 1.544(5) . ?
C2 C3 1.520(5) . ?
C3 C15 1.522(5) . ?
C4 C5 1.529(5) . ?
C5 C6 1.522(5) . ?
C6 C7 1.509(5) . ?
C7 C12 1.376(5) . ?
C7 C8 1.399(5) . ?
C8 C9 1.366(5) . ?
C9 C10 1.399(5) . ?
C10 C11 1.379(5) . ?
C11 C12 1.398(5) . ?
C15 C20 1.369(5) . ?
C15 C16 1.397(5) . ?
C16 C17 1.374(5) . ?
C17 C18 1.406(5) . ?
C18 C19 1.366(5) . ?
C19 C20 1.397(5) . ?
C23 C24 1.507(6) . ?
C25 C26 1.529(6) . ?
C27 C28 1.490(6) . ?

loop_
_geom_torsion_atom_site_label_1
_geom_torsion_atom_site_label_2
_geom_torsion_atom_site_label_3
_geom_torsion_atom_site_label_4
_geom_torsion
_geom_torsion_site_symmetry_1
_geom_torsion_site_symmetry_2
_geom_torsion_site_symmetry_3
_geom_torsion_site_symmetry_4
_geom_torsion_publ_flag
N1 Pd1 P1 C27 30.4(7) . . . . ?
Cl1 Pd1 P1 C27 -118.7(2) . . . . ?
Cl2 Pd1 P1 C27 63.3(2) . . . . ?
N1 Pd1 P1 C23 -86.5(7) . . . . ?
Cl1 Pd1 P1 C23 124.4(2) . . . . ?
Cl2 Pd1 P1 C23 -53.6(2) . . . . ?
N1 Pd1 P1 C25 152.0(7) . . . . ?
Cl1 Pd1 P1 C25 3.0(2) . . . . ?
Cl2 Pd1 P1 C25 -175.0(2) . . . . ?
P1 Pd1 N1 C5 -148.1(6) . . . . ?
Cl1 Pd1 N1 C5 0.9(2) . . . . ?
Cl2 Pd1 N1 C5 179.1(2) . . . . ?
P1 Pd1 N1 C1 69.5(8) . . . . ?
Cl1 Pd1 N1 C1 -141.5(2) . . . . ?
Cl2 Pd1 N1 C1 36.7(2) . . . . ?
C5 N1 C1 C12 41.7(3) . . . . ?
Pd1 N1 C1 C12 -173.4(2) . . . . ?
C5 N1 C1 C2 -88.1(3) . . . . ?
Pd1 N1 C1 C2 56.8(3) . . . . ?
N1 C1 C2 C3 21.0(4) . . . . ?
C12 C1 C2 C3 -107.3(3) . . . . ?
C4 N2 C3 C2 -66.9(5) . . . . ?
C4 N2 C3 C15 166.3(3) . . . . ?
C1 C2 C3 N2 56.9(4) . . . . ?
C1 C2 C3 C15 -180.0(3) . . . . ?
C3 N2 C4 O1 -172.7(3) . . . . ?
C3 N2 C4 C5 8.3(6) . . . . ?
C1 N1 C5 C6 -66.0(3) . . . . ?
Pd1 N1 C5 C6 149.8(2) . . . . ?
C1 N1 C5 C4 56.9(4) . . . . ?
Pd1 N1 C5 C4 -87.3(3) . . . . ?
O1 C4 C5 N1 -175.7(3) . . . . ?
N2 C4 C5 N1 3.4(5) . . . . ?
O1 C4 C5 C6 -52.0(4) . . . . ?
N2 C4 C5 C6 127.0(3) . . . . ?
N1 C5 C6 C7 55.4(4) . . . . ?
C4 C5 C6 C7 -73.3(4) . . . . ?
C5 C6 C7 C12 -25.4(5) . . . . ?
C5 C6 C7 C8 155.7(3) . . . . ?
C12 C7 C8 C9 -2.6(5) . . . . ?
C6 C7 C8 C9 176.3(3) . . . . ?
C7 C8 C9 O2 178.6(3) . . . . ?
C7 C8 C9 C10 -1.4(5) . . . . ?
C13 O2 C9 C8 5.3(5) . . . . ?
C13 O2 C9 C10 -174.8(4) . . . . ?
C14 O3 C10 C11 -17.2(6) . . . . ?
C14 O3 C10 C9 161.5(4) . . . . ?
C8 C9 C10 O3 -174.9(3) . . . . ?
O2 C9 C10 O3 5.1(5) . . . . ?
C8 C9 C10 C11 3.8(5) . . . . ?
O2 C9 C10 C11 -176.1(3) . . . . ?
O3 C10 C11 C12 176.3(3) . . . . ?
C9 C10 C11 C12 -2.3(5) . . . . ?
C8 C7 C12 C11 4.1(5) . . . . ?
C6 C7 C12 C11 -174.8(3) . . . . ?
C8 C7 C12 C1 -178.0(3) . . . . ?
C6 C7 C12 C1 3.1(5) . . . . ?
C10 C11 C12 C7 -1.6(5) . . . . ?
C10 C11 C12 C1 -179.7(3) . . . . ?
N1 C1 C12 C7 -10.6(4) . . . . ?
C2 C1 C12 C7 118.0(3) . . . . ?
N1 C1 C12 C11 167.4(3) . . . . ?
C2 C1 C12 C11 -64.0(4) . . . . ?
N2 C3 C15 C20 86.6(4) . . . . ?
C2 C3 C15 C20 -38.2(5) . . . . ?
N2 C3 C15 C16 -91.0(4) . . . . ?
C2 C3 C15 C16 144.1(3) . . . . ?
C20 C15 C16 C17 -0.5(5) . . . . ?
C3 C15 C16 C17 177.3(3) . . . . ?
C21 O4 C17 C16 -4.1(5) . . . . ?
C21 O4 C17 C18 176.2(3) . . . . ?
C15 C16 C17 O4 -178.9(3) . . . . ?
C15 C16 C17 C18 0.7(5) . . . . ?
C22 O5 C18 C19 2.9(6) . . . . ?
C22 O5 C18 C17 -176.7(4) . . . . ?
O4 C17 C18 C19 179.0(3) . . . . ?
C16 C17 C18 C19 -0.7(6) . . . . ?
O4 C17 C18 O5 -1.4(5) . . . . ?
C16 C17 C18 O5 178.9(3) . . . . ?
O5 C18 C19 C20 -179.1(4) . . . . ?
C17 C18 C19 C20 0.5(6) . . . . ?
C16 C15 C20 C19 0.2(5) . . . . ?
C3 C15 C20 C19 -177.4(3) . . . . ?
C18 C19 C20 C15 -0.3(6) . . . . ?
C27 P1 C23 C24 -163.0(4) . . . . ?
C25 P1 C23 C24 85.4(4) . . . . ?
Pd1 P1 C23 C24 -42.4(4) . . . . ?
C27 P1 C25 C26 -49.5(5) . . . . ?
C23 P1 C25 C26 61.9(4) . . . . ?
Pd1 P1 C25 C26 -174.1(3) . . . . ?
C23 P1 C27 C28 -178.6(4) . . . . ?
C25 P1 C27 C28 -66.7(4) . . . . ?
Pd1 P1 C27 C28 61.3(4) . . . . ?
